data_7063062
loop_
_publ_author_name
'Ali, Hasrat'
'van Lier, Johan E.'

_publ_section_title
;
 gem-Dibromovinyl phthalonitriles: synthesis, structure elucidation,
 Hirshfeld surface analysis and energy framework calculations
;
_journal_issue 14
_journal_name_full 'New Journal of Chemistry'
_journal_page_first 6350
_journal_page_last 6366
_journal_paper_doi 10.1039/D3NJ04853E
_journal_volume 48
_journal_year 2024
_chemical_formula_moiety 'C18 H8 Br2 N2'
_chemical_formula_sum 'C18 H8 Br2 N2'
_chemical_formula_weight 412.08
_space_group_IT_number 14
_space_group_name_Hall '-P 2ybc'
_space_group_name_H-M_alt 'P 1 21/c 1'
_symmetry_cell_setting monoclinic
_symmetry_Int_Tables_number 14
_symmetry_space_group_name_Hall '-P 2ybc'
_symmetry_space_group_name_H-M 'P 1 21/c 1'
_atom_sites_solution_hydrogens geom
_audit_conform_dict_location ftp://ftp.iucr.org/pub/cif_core.dic
_audit_conform_dict_name cif_core.dic
_audit_conform_dict_version 2.4.5
_audit_creation_date 2023-04-04T09:59:38-00:00
_audit_creation_method 'WinGX routine CIF_UPDATE'
_audit_update_record
;
2023-09-11 deposited with the CCDC.	2024-02-26 downloaded from the CCDC.
;
_cell_angle_alpha 90
_cell_angle_beta 91.726(3)
_cell_angle_gamma 90
_cell_formula_units_Z 4
_cell_length_a 10.686(3)
_cell_length_b 16.072(4)
_cell_length_c 8.999(2)
_cell_measurement_reflns_used 7536
_cell_measurement_temperature 296(2)
_cell_measurement_theta_max 26.36
_cell_measurement_theta_min 2.26
_cell_measurement_wavelength 0.71073
_cell_volume 1544.8(7)
_computing_cell_refinement 'SAINT V8.38A integration software'
_computing_data_collection 'Bruker APEX2 software'
_computing_data_reduction 'SORTAV (Blessing, 1995)'
_computing_molecular_graphics 'Ortep for Windows (Farrugia, 2012)'
_computing_publication_material 'WinGX publication routines (Farrugia, 2012)'
_computing_structure_refinement 'SHELXL-2018/3 (Sheldrick, 2018)'
_computing_structure_solution 'SHELXT 2014/5 (Sheldrick, 2014)'
_diffrn_ambient_temperature 296(2)
_diffrn_detector 'APEX-II CCD'
_diffrn_measured_fraction_theta_full 0.998
_diffrn_measured_fraction_theta_max 0.985
_diffrn_measurement_device '\k-geometry diffractometer'
_diffrn_measurement_device_type 'Bruker APEX-II'
_diffrn_measurement_method '\f or \w oscillation scans'
_diffrn_orient_matrix_type 'x-axis to radiation source'
_diffrn_orient_matrix_UB_11 -0.03112
_diffrn_orient_matrix_UB_12 -0.004472
_diffrn_orient_matrix_UB_13 0.088718
_diffrn_orient_matrix_UB_21 -0.106529
_diffrn_orient_matrix_UB_22 -0.001822
_diffrn_orient_matrix_UB_23 -0.029112
_diffrn_orient_matrix_UB_31 0.005377
_diffrn_orient_matrix_UB_32 -0.061981
_diffrn_orient_matrix_UB_33 -0.005545
_diffrn_radiation_monochromator graphite
_diffrn_radiation_type MoK\a
_diffrn_radiation_wavelength 0.71073
_diffrn_reflns_av_R_equivalents 0.077
_diffrn_reflns_av_unetI/netI 0.0979
_diffrn_reflns_Laue_measured_fraction_full 0.998
_diffrn_reflns_Laue_measured_fraction_max 0.985
_diffrn_reflns_limit_h_max 13
_diffrn_reflns_limit_h_min -13
_diffrn_reflns_limit_k_max 20
_diffrn_reflns_limit_k_min -20
_diffrn_reflns_limit_l_max 11
_diffrn_reflns_limit_l_min -11
_diffrn_reflns_number 10361
_diffrn_reflns_point_group_measured_fraction_full 0.998
_diffrn_reflns_point_group_measured_fraction_max 0.985
_diffrn_reflns_theta_full 25
_diffrn_reflns_theta_max 26.383
_diffrn_reflns_theta_min 1.907
_diffrn_source 'sealed x-ray tube'
_diffrn_standards_number 0
_exptl_absorpt_coefficient_mu 5.243
_exptl_absorpt_correction_T_max 0.745
_exptl_absorpt_correction_T_min 0.522
_exptl_absorpt_correction_type multi-scan
_exptl_absorpt_process_details
;
        SADABS-2016/2 - Bruker AXS area detector scaling and absorption correcti
;
_exptl_crystal_colour colourless
_exptl_crystal_density_diffrn 1.772
_exptl_crystal_density_method 'not measured'
_exptl_crystal_description Plate
_exptl_crystal_F_000 800
_exptl_crystal_size_max 0.346
_exptl_crystal_size_mid 0.09
_exptl_crystal_size_min 0.03
_refine_diff_density_max 0.554
_refine_diff_density_min -0.517
_refine_diff_density_rms 0.114
_refine_ls_extinction_method none
_refine_ls_goodness_of_fit_ref 0.98
_refine_ls_hydrogen_treatment constr
_refine_ls_matrix_type full
_refine_ls_number_constraints 0
_refine_ls_number_parameters 199
_refine_ls_number_reflns 3122
_refine_ls_number_restraints 0
_refine_ls_restrained_S_all 0.98
_refine_ls_R_factor_all 0.1046
_refine_ls_R_factor_gt 0.0434
_refine_ls_shift/su_max 0
_refine_ls_shift/su_mean 0
_refine_ls_structure_factor_coef Fsqd
_refine_ls_weighting_details 'w=1/[\s^2^(Fo^2^)+(0.0230P)^2^+0.0865P] where P=(Fo^2^+2Fc^2^)/3'
_refine_ls_weighting_scheme calc
_refine_ls_wR_factor_gt 0.07
_refine_ls_wR_factor_ref 0.0847
_reflns_Friedel_coverage 0
_reflns_number_gt 1848
_reflns_number_total 3122
_reflns_threshold_expression 'I > 2\s(I)'
_cod_data_source_file d3nj04853e2.cif
_cod_data_source_block shelx_CCDC3
_cod_depositor_comments 'Adding full bibliography for 7063059--7063065.cif.'
_cod_original_cell_volume 1544.9(6)
_cod_original_sg_symbol_H-M 'P 21/c'
_cod_database_code 7063062
_shelx_estimated_absorpt_t_min 0.264
_shelx_estimated_absorpt_t_max 0.859
_shelx_shelxl_version_number 2018/3

loop_
_symmetry_equiv_pos_as_xyz
'x, y, z'
'-x, y+1/2, -z+1/2'
'-x, -y, -z'
'x, -y-1/2, z-1/2'

loop_
_atom_site_label
_atom_site_type_symbol
_atom_site_fract_x
_atom_site_fract_y
_atom_site_fract_z
_atom_site_U_iso_or_equiv
_atom_site_adp_type
_atom_site_occupancy
_atom_site_site_symmetry_order
_atom_site_calc_flag
_atom_site_refinement_flags_posn
_atom_site_refinement_flags_adp
_atom_site_refinement_flags_occupancy
_atom_site_disorder_assembly
_atom_site_disorder_group
C1 C 0.5230(4) 0.6656(3) 0.2651(5) 0.0253(12) Uani 1 1 d . . . . .
C2 C 0.4423(4) 0.6215(3) 0.1701(5) 0.0214(11) Uani 1 1 d . . . . .
C3 C 0.3588(4) 0.6633(3) 0.0749(5) 0.0231(11) Uani 1 1 d . . . . .
C4 C 0.3559(4) 0.7495(3) 0.0742(5) 0.0264(11) Uani 1 1 d . . . . .
H4 H 0.299247 0.777468 0.011735 0.032 Uiso 1 1 calc R U . . .
C5 C 0.4364(4) 0.7934(3) 0.1654(5) 0.0263(12) Uani 1 1 d . . . . .
H5 H 0.435539 0.851286 0.162894 0.032 Uiso 1 1 calc R U . . .
C6 C 0.5187(4) 0.7528(3) 0.2609(5) 0.0283(12) Uani 1 1 d . . . . .
H6 H 0.572035 0.783509 0.323386 0.034 Uiso 1 1 calc R U . . .
C7 C 0.6103(5) 0.6226(3) 0.3629(5) 0.0302(13) Uani 1 1 d . . . . .
C8 C 0.6814(5) 0.5845(3) 0.4418(5) 0.0263(11) Uani 1 1 d . . . . .
C9 C 0.7680(4) 0.5388(3) 0.5329(5) 0.0256(12) Uani 1 1 d . . . . .
C10 C 0.8106(5) 0.5694(3) 0.6687(5) 0.0274(12) Uani 1 1 d . . . . .
H10 H 0.780121 0.619946 0.70257 0.033 Uiso 1 1 calc R U . . .
C11 C 0.8969(4) 0.5264(3) 0.7546(5) 0.0259(12) Uani 1 1 d . . . . .
H11 H 0.925404 0.548638 0.844847 0.031 Uiso 1 1 calc R U . . .
C12 C 0.9421(4) 0.4501(3) 0.7079(5) 0.0243(12) Uani 1 1 d . . . . .
C13 C 0.9008(4) 0.4197(3) 0.5718(5) 0.0252(12) Uani 1 1 d . . . . .
H13 H 0.931809 0.369229 0.538137 0.03 Uiso 1 1 calc R U . . .
C14 C 0.8151(5) 0.4625(3) 0.4852(5) 0.0302(13) Uani 1 1 d . . . . .
H14 H 0.788016 0.440613 0.394122 0.036 Uiso 1 1 calc R U . . .
C15 C 1.0397(4) 0.4087(3) 0.8017(5) 0.0246(12) Uani 1 1 d . . . . .
H15 H 1.098454 0.443804 0.847262 0.03 Uiso 1 1 calc R U . . .
C16 C 1.0544(4) 0.3286(3) 0.8291(5) 0.0270(12) Uani 1 1 d . . . . .
C17 C 0.4468(4) 0.5320(3) 0.1683(5) 0.0280(12) Uani 1 1 d . . . . .
C18 C 0.2728(5) 0.6183(3) -0.0221(5) 0.0262(12) Uani 1 1 d . . . . .
Br1 Br 1.18923(6) 0.29055(3) 0.95118(6) 0.04110(18) Uani 1 1 d . . . . .
Br2 Br 0.94857(5) 0.24285(3) 0.75948(6) 0.03573(17) Uani 1 1 d . . . . .
N1 N 0.4514(4) 0.4608(3) 0.1657(5) 0.0392(12) Uani 1 1 d . . . . .
N2 N 0.2041(4) 0.5842(3) -0.0994(5) 0.0413(12) Uani 1 1 d . . . . .

loop_
_atom_site_aniso_label
_atom_site_aniso_U_11
_atom_site_aniso_U_22
_atom_site_aniso_U_33
_atom_site_aniso_U_23
_atom_site_aniso_U_13
_atom_site_aniso_U_12
C1 0.021(3) 0.030(3) 0.026(3) 0.003(2) 0.003(2) 0.004(2)
C2 0.015(3) 0.021(2) 0.028(3) -0.001(2) 0.000(2) 0.001(2)
C3 0.019(3) 0.023(3) 0.027(3) -0.001(2) -0.003(2) 0.000(2)
C4 0.022(3) 0.027(3) 0.031(3) -0.001(2) -0.003(2) 0.002(2)
C5 0.030(3) 0.019(2) 0.030(3) -0.001(2) -0.002(2) 0.000(2)
C6 0.026(3) 0.028(3) 0.031(3) -0.004(2) -0.002(2) -0.004(2)
C7 0.030(3) 0.033(3) 0.027(3) -0.004(2) -0.004(2) -0.006(3)
C8 0.029(3) 0.025(3) 0.026(3) -0.002(2) -0.003(2) -0.004(2)
C9 0.020(3) 0.030(3) 0.027(3) 0.006(2) -0.005(2) -0.008(2)
C10 0.034(3) 0.018(2) 0.031(3) -0.002(2) -0.002(2) -0.001(2)
C11 0.028(3) 0.028(3) 0.021(3) -0.006(2) -0.006(2) -0.003(2)
C12 0.023(3) 0.023(3) 0.026(3) 0.002(2) -0.002(2) 0.000(2)
C13 0.034(3) 0.016(2) 0.025(3) -0.002(2) -0.002(2) 0.002(2)
C14 0.039(4) 0.028(3) 0.024(3) -0.003(2) -0.006(2) -0.008(3)
C15 0.017(3) 0.030(3) 0.026(3) -0.001(2) -0.003(2) -0.001(2)
C16 0.018(3) 0.034(3) 0.029(3) 0.003(2) 0.000(2) 0.000(2)
C17 0.021(3) 0.036(3) 0.026(3) 0.004(3) -0.004(2) -0.003(3)
C18 0.030(3) 0.024(3) 0.025(3) 0.006(2) 0.002(2) 0.003(2)
Br1 0.0372(4) 0.0450(3) 0.0403(4) 0.0019(3) -0.0115(2) 0.0114(3)
Br2 0.0348(3) 0.0274(3) 0.0445(4) 0.0078(2) -0.0067(2) -0.0041(2)
N1 0.047(3) 0.029(3) 0.042(3) 0.008(2) 0.001(2) 0.002(2)
N2 0.043(3) 0.036(3) 0.044(3) -0.001(2) -0.013(2) -0.002(2)

loop_
_atom_type_symbol
_atom_type_description
_atom_type_scat_dispersion_real
_atom_type_scat_dispersion_imag
_atom_type_scat_source
C C 0.0033 0.0016 'International Tables Vol C Tables 4.2.6.8 and 6.1.1.4'
H H 0 0 'International Tables Vol C Tables 4.2.6.8 and 6.1.1.4'
Br Br -0.2901 2.4595 'International Tables Vol C Tables 4.2.6.8 and 6.1.1.4'
N N 0.0061 0.0033 'International Tables Vol C Tables 4.2.6.8 and 6.1.1.4'

loop_
_geom_angle_atom_site_label_1
_geom_angle_atom_site_label_2
_geom_angle_atom_site_label_3
_geom_angle
_geom_angle_site_symmetry_1
_geom_angle_site_symmetry_3
_geom_angle_publ_flag
C2 C1 C6 118.2(4) . . ?
C2 C1 C7 120.7(4) . . ?
C6 C1 C7 121.1(4) . . ?
C1 C2 C3 120.5(4) . . ?
C1 C2 C17 119.7(4) . . ?
C3 C2 C17 119.8(4) . . ?
C4 C3 C2 120.0(4) . . ?
C4 C3 C18 119.0(4) . . ?
C2 C3 C18 121.0(4) . . ?
C5 C4 C3 120.0(4) . . ?
C4 C5 C6 120.6(4) . . ?
C5 C6 C1 120.7(4) . . ?
C8 C7 C1 177.9(5) . . ?
C7 C8 C9 178.6(6) . . ?
C10 C9 C14 118.1(4) . . ?
C10 C9 C8 121.2(4) . . ?
C14 C9 C8 120.7(4) . . ?
C11 C10 C9 121.2(4) . . ?
C10 C11 C12 120.5(4) . . ?
C11 C12 C13 118.6(4) . . ?
C11 C12 C15 118.1(4) . . ?
C13 C12 C15 123.2(4) . . ?
C14 C13 C12 121.2(4) . . ?
C13 C14 C9 120.4(4) . . ?
C16 C15 C12 128.6(4) . . ?
C15 C16 Br2 125.9(4) . . ?
C15 C16 Br1 120.7(4) . . ?
Br2 C16 Br1 113.4(2) . . ?
N1 C17 C2 179.1(6) . . ?
N2 C18 C3 178.7(5) . . ?

loop_
_geom_bond_atom_site_label_1
_geom_bond_atom_site_label_2
_geom_bond_distance
_geom_bond_site_symmetry_2
_geom_bond_publ_flag
C1 C2 1.391(6) . ?
C1 C6 1.404(6) . ?
C1 C7 1.440(6) . ?
C2 C3 1.391(6) . ?
C2 C17 1.439(6) . ?
C3 C4 1.386(6) . ?
C3 C18 1.443(6) . ?
C4 C5 1.367(6) . ?
C5 C6 1.375(6) . ?
C7 C8 1.192(6) . ?
C8 C9 1.423(6) . ?
C9 C10 1.381(6) . ?
C9 C14 1.399(6) . ?
C10 C11 1.372(6) . ?
C11 C12 1.388(6) . ?
C12 C13 1.379(6) . ?
C12 C15 1.480(6) . ?
C13 C14 1.370(6) . ?
C15 C16 1.319(6) . ?
C16 Br2 1.879(5) . ?
C16 Br1 1.887(5) . ?
C17 N1 1.145(5) . ?
C18 N2 1.137(6) . ?

loop_
_geom_torsion_atom_site_label_1
_geom_torsion_atom_site_label_2
_geom_torsion_atom_site_label_3
_geom_torsion_atom_site_label_4
_geom_torsion
_geom_torsion_site_symmetry_1
_geom_torsion_site_symmetry_2
_geom_torsion_site_symmetry_3
_geom_torsion_site_symmetry_4
_geom_torsion_publ_flag
C6 C1 C2 C3 -0.7(7) . . . . ?
C7 C1 C2 C3 -179.5(5) . . . . ?
C6 C1 C2 C17 178.2(4) . . . . ?
C7 C1 C2 C17 -0.6(7) . . . . ?
C1 C2 C3 C4 0.2(8) . . . . ?
C17 C2 C3 C4 -178.8(4) . . . . ?
C1 C2 C3 C18 -178.7(4) . . . . ?
C17 C2 C3 C18 2.3(7) . . . . ?
C2 C3 C4 C5 1.0(7) . . . . ?
C18 C3 C4 C5 179.9(5) . . . . ?
C3 C4 C5 C6 -1.5(7) . . . . ?
C4 C5 C6 C1 1.0(7) . . . . ?
C2 C1 C6 C5 0.2(7) . . . . ?
C7 C1 C6 C5 178.9(5) . . . . ?
C14 C9 C10 C11 0.3(7) . . . . ?
C8 C9 C10 C11 -178.1(5) . . . . ?
C9 C10 C11 C12 -1.2(8) . . . . ?
C10 C11 C12 C13 1.7(7) . . . . ?
C10 C11 C12 C15 177.0(4) . . . . ?
C11 C12 C13 C14 -1.4(7) . . . . ?
C15 C12 C13 C14 -176.5(5) . . . . ?
C12 C13 C14 C9 0.5(8) . . . . ?
C10 C9 C14 C13 0.1(7) . . . . ?
C8 C9 C14 C13 178.4(5) . . . . ?
C11 C12 C15 C16 143.2(5) . . . . ?
C13 C12 C15 C16 -41.7(8) . . . . ?
C12 C15 C16 Br2 -2.3(8) . . . . ?
C12 C15 C16 Br1 179.0(4) . . . . ?
